data_1555517
loop_
_publ_author_name
'Li, Xiaoyu'
'Liu, Xiaoyu'
'Jiao, Xiaozhen'
'Yang, Hongguang'
'Yao, Yangyang'
'Xie, Ping'

_publ_section_title
;
 An approach to (+-)-Lingzhiol.
;
_journal_issue 8
_journal_name_full 'Organic letters'
_journal_page_first 1944
_journal_page_last 1946
_journal_paper_doi 10.1021/acs.orglett.6b00542
_journal_volume 18
_journal_year 2016
_chemical_formula_moiety 'C15 H16 O3'
_chemical_formula_sum 'C15 H16 O3'
_chemical_formula_weight 244.28
_space_group_IT_number 148
_space_group_name_Hall '-R 3'
_space_group_name_H-M_alt 'R -3 :H'
_symmetry_cell_setting trigonal
_symmetry_space_group_name_Hall '-R 3'
_symmetry_space_group_name_H-M 'R -3 :H'
_atom_sites_solution_hydrogens geom
_atom_sites_solution_primary direct
_atom_sites_solution_secondary difmap
_audit_creation_method SHELXL-97
_cell_angle_alpha 90.00
_cell_angle_beta 90.00
_cell_angle_gamma 120.00
_cell_formula_units_Z 18
_cell_length_a 29.475(11)
_cell_length_b 29.475(11)
_cell_length_c 7.245(4)
_cell_measurement_reflns_used 1398
_cell_measurement_temperature 295(2)
_cell_measurement_theta_max 71.7
_cell_measurement_theta_min 27.1
_cell_volume 5451(4)
_computing_cell_refinement 'CrystalClear (Rigaku Inc., 2008)'
_computing_data_collection 'CrystalClear (Rigaku Inc., 2008)'
_computing_data_reduction 'CrystalClear (Rigaku Inc., 2008)'
_computing_molecular_graphics ORTEPII(Johnson,1976)andPLUTON(Spek,1990)
_computing_publication_material 'SHELXL97(Sheldrick, 1997)'
_computing_structure_refinement 'SHELXL-97 (Sheldrick, 1997)'
_computing_structure_solution 'SHELXS-97 (Sheldrick, 1990)'
_diffrn_ambient_temperature 295(2)
_diffrn_detector_area_resol_mean 22.2222
_diffrn_measured_fraction_theta_full 0.980
_diffrn_measured_fraction_theta_max 0.981
_diffrn_measurement_device_type CCD
_diffrn_measurement_method 'profile data from \w-scans'
_diffrn_radiation_monochromator graphite
_diffrn_radiation_source 'fine-focus sealed tube'
_diffrn_radiation_type CuK\a
_diffrn_radiation_wavelength 1.54178
_diffrn_reflns_av_R_equivalents 0.0588
_diffrn_reflns_av_sigmaI/netI 0.0281
_diffrn_reflns_limit_h_max 35
_diffrn_reflns_limit_h_min -36
_diffrn_reflns_limit_k_max 35
_diffrn_reflns_limit_k_min -36
_diffrn_reflns_limit_l_max 4
_diffrn_reflns_limit_l_min -8
_diffrn_reflns_number 24758
_diffrn_reflns_theta_full 72.37
_diffrn_reflns_theta_max 72.37
_diffrn_reflns_theta_min 3.00
_diffrn_standards_decay_% 0
_diffrn_standards_interval_count 0
_diffrn_standards_interval_time 0
_diffrn_standards_number 0
_exptl_absorpt_coefficient_mu 0.750
_exptl_absorpt_correction_T_max 1.000
_exptl_absorpt_correction_T_min 0.756
_exptl_absorpt_correction_type multi-scan
_exptl_absorpt_process_details '(North et al., 1968)'
_exptl_crystal_colour Colorless
_exptl_crystal_density_diffrn 1.339
_exptl_crystal_density_method 'not measured'
_exptl_crystal_description block
_exptl_crystal_F_000 2340
_exptl_crystal_size_max 0.56
_exptl_crystal_size_mid 0.29
_exptl_crystal_size_min 0.22
_refine_diff_density_max 0.177
_refine_diff_density_min -0.173
_refine_diff_density_rms 0.045
_refine_ls_extinction_coef 0.00036(6)
_refine_ls_extinction_expression Fc^*^=kFc[1+0.001xFc^2^\l^3^/sin(2\q)]^-1/4^
_refine_ls_extinction_method SHELXL
_refine_ls_goodness_of_fit_ref 1.086
_refine_ls_hydrogen_treatment mixed
_refine_ls_matrix_type full
_refine_ls_number_parameters 168
_refine_ls_number_reflns 2350
_refine_ls_number_restraints 0
_refine_ls_restrained_S_all 1.086
_refine_ls_R_factor_all 0.0545
_refine_ls_R_factor_gt 0.0431
_refine_ls_shift/su_max 0.000
_refine_ls_shift/su_mean 0.000
_refine_ls_structure_factor_coef Fsqd
_refine_ls_weighting_details 'calc w=1/[\s^2^(Fo^2^)+(0.0554P)^2^+4.6478P] where P=(Fo^2^+2Fc^2^)/3'
_refine_ls_weighting_scheme calc
_refine_ls_wR_factor_gt 0.1091
_refine_ls_wR_factor_ref 0.1234
_reflns_number_gt 1963
_reflns_number_total 2350
_reflns_threshold_expression >2sigma(I)
_cod_data_source_file ol6b00542_si_003.cif
_cod_data_source_block 5753
_cod_depositor_comments
;
The following automatic conversions were performed:

data item '_exptl_absorpt_correction_type' value 'Multi-scan' was
changed to 'multi-scan' in accordance with the
/home/saulius/struct/COD-crude-data/automatic-downloads/DataCite-retrospective/ACS/depositions/lib/dictionaries/cif_core.dic
dictionary named 'cif_core.dic' version 2.4.2 last updated on
2011-04-26.

Automatic conversion script
Id: cif_fix_values 6909 2019-04-08 15:41:33Z antanas 
;
_cod_original_sg_symbol_H-M 'R -3'
_cod_database_code 1555517

loop_
_symmetry_equiv_pos_as_xyz
'x, y, z'
'-y, x-y, z'
'-x+y, -x, z'
'x+2/3, y+1/3, z+1/3'
'-y+2/3, x-y+1/3, z+1/3'
'-x+y+2/3, -x+1/3, z+1/3'
'x+1/3, y+2/3, z+2/3'
'-y+1/3, x-y+2/3, z+2/3'
'-x+y+1/3, -x+2/3, z+2/3'
'-x, -y, -z'
'y, -x+y, -z'
'x-y, x, -z'
'-x+2/3, -y+1/3, -z+1/3'
'y+2/3, -x+y+1/3, -z+1/3'
'x-y+2/3, x+1/3, -z+1/3'
'-x+1/3, -y+2/3, -z+2/3'
'y+1/3, -x+y+2/3, -z+2/3'
'x-y+1/3, x+2/3, -z+2/3'

loop_
_atom_site_label
_atom_site_type_symbol
_atom_site_fract_x
_atom_site_fract_y
_atom_site_fract_z
_atom_site_U_iso_or_equiv
_atom_site_adp_type
_atom_site_occupancy
_atom_site_symmetry_multiplicity
_atom_site_calc_flag
_atom_site_refinement_flags
O1 O 0.33412(5) 0.10714(5) 0.18868(18) 0.0578(4) Uani 1 1 d .
O2 O 0.36830(5) 0.15734(5) 0.4351(2) 0.0682(4) Uani 1 1 d .
O3 O 0.30813(4) 0.01005(4) 0.39801(17) 0.0485(3) Uani 1 1 d .
H3A H 0.3130(9) -0.0027(9) 0.288(3) 0.077(7) Uiso 1 1 d .
C1 C 0.11180(7) 0.02511(7) 0.2959(3) 0.0584(5) Uani 1 1 d .
H1A H 0.0931 0.0391 0.3516 0.070 Uiso 1 1 calc R
C2 C 0.08693(8) -0.01528(8) 0.1725(3) 0.0693(6) Uani 1 1 d .
H2A H 0.0516 -0.0286 0.1461 0.083 Uiso 1 1 calc R
C3 C 0.11435(9) -0.03599(8) 0.0881(3) 0.0702(6) Uani 1 1 d .
H3B H 0.0978 -0.0630 0.0029 0.084 Uiso 1 1 calc R
C4 C 0.16695(8) -0.01629(7) 0.1306(3) 0.0566(5) Uani 1 1 d .
H4A H 0.1854 -0.0304 0.0735 0.068 Uiso 1 1 calc R
C5 C 0.19229(6) 0.02414(6) 0.2573(2) 0.0419(4) Uani 1 1 d .
C6 C 0.24981(6) 0.04362(5) 0.30116(19) 0.0371(3) Uani 1 1 d .
C7 C 0.25532(6) 0.00065(6) 0.4053(2) 0.0413(4) Uani 1 1 d .
H7A H 0.2301 -0.0345 0.3605 0.050 Uiso 1 1 calc R
C8 C 0.24440(7) 0.00835(6) 0.6029(2) 0.0469(4) Uani 1 1 d .
H8A H 0.2569 -0.0085 0.6874 0.056 Uiso 1 1 calc R
H8B H 0.2072 -0.0057 0.6228 0.056 Uiso 1 1 calc R
C9 C 0.27466(7) 0.06791(6) 0.6287(2) 0.0468(4) Uani 1 1 d .
H9A H 0.3100 0.0797 0.6716 0.056 Uiso 1 1 calc R
H9B H 0.2571 0.0787 0.7171 0.056 Uiso 1 1 calc R
C10 C 0.27542(6) 0.09043(5) 0.4351(2) 0.0381(3) Uani 1 1 d .
C11 C 0.24973(6) 0.12456(6) 0.4299(2) 0.0465(4) Uani 1 1 d .
H11A H 0.2661 0.1524 0.5205 0.056 Uiso 1 1 calc R
H11B H 0.2546 0.1404 0.3090 0.056 Uiso 1 1 calc R
C12 C 0.19152(7) 0.09107(7) 0.4715(3) 0.0520(4) Uani 1 1 d .
H12A H 0.1870 0.0778 0.5968 0.062 Uiso 1 1 calc R
H12B H 0.1752 0.1126 0.4630 0.062 Uiso 1 1 calc R
C13 C 0.16482(6) 0.04572(6) 0.3399(2) 0.0443(4) Uani 1 1 d .
C14 C 0.33068(6) 0.12228(6) 0.3604(2) 0.0465(4) Uani 1 1 d .
C15 C 0.28384(7) 0.06483(7) 0.1283(2) 0.0507(4) Uani 1 1 d .
H15A H 0.2879 0.0375 0.0695 0.061 Uiso 1 1 calc R
H15B H 0.2679 0.0776 0.0407 0.061 Uiso 1 1 calc R

loop_
_atom_site_aniso_label
_atom_site_aniso_U_11
_atom_site_aniso_U_22
_atom_site_aniso_U_33
_atom_site_aniso_U_23
_atom_site_aniso_U_13
_atom_site_aniso_U_12
O1 0.0489(7) 0.0587(8) 0.0625(8) 0.0098(6) 0.0157(5) 0.0244(6)
O2 0.0412(7) 0.0506(7) 0.1005(11) -0.0068(7) -0.0083(6) 0.0138(6)
O3 0.0469(6) 0.0510(7) 0.0563(7) -0.0101(5) -0.0089(5) 0.0310(5)
C1 0.0451(9) 0.0574(11) 0.0748(13) 0.0184(9) 0.0010(8) 0.0271(8)
C2 0.0479(10) 0.0615(12) 0.0864(15) 0.0139(10) -0.0208(10) 0.0182(9)
C3 0.0663(13) 0.0592(11) 0.0725(13) -0.0066(9) -0.0311(10) 0.0220(10)
C4 0.0625(11) 0.0519(10) 0.0550(11) -0.0087(8) -0.0196(8) 0.0284(9)
C5 0.0442(8) 0.0381(8) 0.0428(8) 0.0030(6) -0.0055(6) 0.0202(7)
C6 0.0411(8) 0.0343(7) 0.0383(8) -0.0021(5) -0.0022(6) 0.0208(6)
C7 0.0408(8) 0.0337(7) 0.0511(9) -0.0023(6) -0.0062(6) 0.0199(6)
C8 0.0464(9) 0.0456(9) 0.0483(9) 0.0100(7) 0.0000(7) 0.0227(7)
C9 0.0530(9) 0.0491(9) 0.0421(9) -0.0040(6) -0.0028(7) 0.0283(8)
C10 0.0392(8) 0.0328(7) 0.0431(8) -0.0024(5) -0.0005(6) 0.0186(6)
C11 0.0459(9) 0.0356(8) 0.0610(10) -0.0041(6) 0.0002(7) 0.0227(7)
C12 0.0491(9) 0.0495(9) 0.0655(11) -0.0014(7) 0.0074(7) 0.0306(8)
C13 0.0404(8) 0.0398(8) 0.0511(9) 0.0097(6) 0.0010(6) 0.0190(7)
C14 0.0405(8) 0.0403(8) 0.0595(10) 0.0043(7) 0.0007(7) 0.0207(7)
C15 0.0567(10) 0.0563(10) 0.0436(9) 0.0002(7) 0.0043(7) 0.0317(8)

loop_
_atom_type_symbol
_atom_type_description
_atom_type_scat_dispersion_real
_atom_type_scat_dispersion_imag
_atom_type_scat_source
C C 0.0181 0.0091 'International Tables Vol C Tables 4.2.6.8 and 6.1.1.4'
H H 0.0000 0.0000 'International Tables Vol C Tables 4.2.6.8 and 6.1.1.4'
O O 0.0492 0.0322 'International Tables Vol C Tables 4.2.6.8 and 6.1.1.4'

loop_
_geom_angle_atom_site_label_1
_geom_angle_atom_site_label_2
_geom_angle_atom_site_label_3
_geom_angle
C14 O1 C15 110.57(12)
C7 O3 H3A 109.2(14)
C2 C1 C13 121.38(19)
C2 C1 H1A 119.3
C13 C1 H1A 119.3
C1 C2 C3 119.83(18)
C1 C2 H2A 120.1
C3 C2 H2A 120.1
C2 C3 C4 119.70(19)
C2 C3 H3B 120.2
C4 C3 H3B 120.2
C5 C4 C3 120.88(19)
C5 C4 H4A 119.6
C3 C4 H4A 119.6
C4 C5 C13 119.38(15)
C4 C5 C6 118.66(15)
C13 C5 C6 121.97(14)
C5 C6 C15 111.18(13)
C5 C6 C10 114.99(12)
C15 C6 C10 102.84(12)
C5 C6 C7 110.13(12)
C15 C6 C7 114.66(12)
C10 C6 C7 102.72(11)
O3 C7 C8 107.31(12)
O3 C7 C6 111.69(12)
C8 C7 C6 102.79(12)
O3 C7 H7A 111.6
C8 C7 H7A 111.6
C6 C7 H7A 111.6
C7 C8 C9 104.04(12)
C7 C8 H8A 110.9
C9 C8 H8A 110.9
C7 C8 H8B 110.9
C9 C8 H8B 110.9
H8A C8 H8B 109.0
C8 C9 C10 104.84(12)
C8 C9 H9A 110.8
C10 C9 H9A 110.8
C8 C9 H9B 110.8
C10 C9 H9B 110.8
H9A C9 H9B 108.9
C14 C10 C11 108.38(12)
C14 C10 C6 102.91(12)
C11 C10 C6 113.00(12)
C14 C10 C9 111.71(13)
C11 C10 C9 113.45(13)
C6 C10 C9 106.94(12)
C12 C11 C10 109.65(13)
C12 C11 H11A 109.7
C10 C11 H11A 109.7
C12 C11 H11B 109.7
C10 C11 H11B 109.7
H11A C11 H11B 108.2
C13 C12 C11 111.72(14)
C13 C12 H12A 109.3
C11 C12 H12A 109.3
C13 C12 H12B 109.3
C11 C12 H12B 109.3
H12A C12 H12B 107.9
C5 C13 C1 118.82(16)
C5 C13 C12 120.92(14)
C1 C13 C12 120.26(16)
O2 C14 O1 120.80(16)
O2 C14 C10 128.01(17)
O1 C14 C10 111.18(14)
O1 C15 C6 106.53(13)
O1 C15 H15A 110.4
C6 C15 H15A 110.4
O1 C15 H15B 110.4
C6 C15 H15B 110.4
H15A C15 H15B 108.6

loop_
_geom_bond_atom_site_label_1
_geom_bond_atom_site_label_2
_geom_bond_distance
O1 C14 1.343(2)
O1 C15 1.447(2)
O2 C14 1.202(2)
O3 C7 1.4394(19)
O3 H3A 0.92(2)
C1 C2 1.372(3)
C1 C13 1.401(2)
C1 H1A 0.9300
C2 C3 1.376(3)
C2 H2A 0.9300
C3 C4 1.391(3)
C3 H3B 0.9300
C4 C5 1.389(2)
C4 H4A 0.9300
C5 C13 1.390(2)
C5 C6 1.527(2)
C6 C15 1.529(2)
C6 C10 1.541(2)
C6 C7 1.551(2)
C7 C8 1.509(2)
C7 H7A 0.9800
C8 C9 1.532(2)
C8 H8A 0.9700
C8 H8B 0.9700
C9 C10 1.547(2)
C9 H9A 0.9700
C9 H9B 0.9700
C10 C14 1.516(2)
C10 C11 1.532(2)
C11 C12 1.522(2)
C11 H11A 0.9700
C11 H11B 0.9700
C12 C13 1.504(2)
C12 H12A 0.9700
C12 H12B 0.9700
C15 H15A 0.9700
C15 H15B 0.9700

loop_
_geom_hbond_atom_site_label_D
_geom_hbond_atom_site_label_H
_geom_hbond_atom_site_label_A
_geom_hbond_distance_DH
_geom_hbond_distance_HA
_geom_hbond_distance_DA
_geom_hbond_angle_DHA
_geom_hbond_site_symmetry_A
O3 H3A O3 0.92(2) 1.98(2) 2.9000(16) 175(2) 8_544

loop_
_geom_torsion_atom_site_label_1
_geom_torsion_atom_site_label_2
_geom_torsion_atom_site_label_3
_geom_torsion_atom_site_label_4
_geom_torsion
C13 C1 C2 C3 -0.6(3)
C1 C2 C3 C4 1.0(3)
C2 C3 C4 C5 -0.1(3)
C3 C4 C5 C13 -1.1(3)
C3 C4 C5 C6 179.00(16)
C4 C5 C6 C15 60.57(19)
C13 C5 C6 C15 -119.30(16)
C4 C5 C6 C10 176.90(14)
C13 C5 C6 C10 -3.0(2)
C4 C5 C6 C7 -67.65(18)
C13 C5 C6 C7 112.47(16)
C5 C6 C7 O3 161.68(12)
C15 C6 C7 O3 35.39(17)
C10 C6 C7 O3 -75.36(14)
C5 C6 C7 C8 -83.57(14)
C15 C6 C7 C8 150.14(13)
C10 C6 C7 C8 39.39(14)
O3 C7 C8 C9 74.85(14)
C6 C7 C8 C9 -43.04(15)
C7 C8 C9 C10 29.52(16)
C5 C6 C10 C14 -143.63(13)
C15 C6 C10 C14 -22.63(14)
C7 C6 C10 C14 96.73(13)
C5 C6 C10 C11 -26.98(17)
C15 C6 C10 C11 94.03(15)
C7 C6 C10 C11 -146.62(13)
C5 C6 C10 C9 98.56(14)
C15 C6 C10 C9 -140.43(13)
C7 C6 C10 C9 -21.08(15)
C8 C9 C10 C14 -116.52(14)
C8 C9 C10 C11 120.63(14)
C8 C9 C10 C6 -4.64(16)
C14 C10 C11 C12 170.05(14)
C6 C10 C11 C12 56.68(18)
C9 C10 C11 C12 -65.27(17)
C10 C11 C12 C13 -56.61(19)
C4 C5 C13 C1 1.5(2)
C6 C5 C13 C1 -178.65(14)
C4 C5 C13 C12 -177.36(15)
C6 C5 C13 C12 2.5(2)
C2 C1 C13 C5 -0.6(3)
C2 C1 C13 C12 178.22(17)
C11 C12 C13 C5 27.9(2)
C11 C12 C13 C1 -150.90(15)
C15 O1 C14 O2 -179.42(16)
C15 O1 C14 C10 -0.20(18)
C11 C10 C14 O2 74.4(2)
C6 C10 C14 O2 -165.72(17)
C9 C10 C14 O2 -51.3(2)
C11 C10 C14 O1 -104.78(15)
C6 C10 C14 O1 15.13(16)
C9 C10 C14 O1 129.52(14)
C14 O1 C15 C6 -15.18(18)
C5 C6 C15 O1 147.05(13)
C10 C6 C15 O1 23.48(16)
C7 C6 C15 O1 -87.21(16)
